data_1548449
loop_
_publ_author_name
'Judith A. Serth-Guzzo'
'Ilona Turowska-Tyrk'
'Martin K. Safo'
'F. Ann Walker'
'Peter G. Debrunner'
'W. Robert Scheidt'

_publ_section_title
;
 Characterization of the mixed axial ligand complex
 (4-cyanopyridine)(imidazole)(tetramesitylporphinato)iron(iii)
 perchlorate. Stabilization by synergic bonding
;
_journal_name_full 'Journal of Porphyrins and Phthalocyanines'
_journal_page_first 254
_journal_page_last 264
_journal_paper_doi 10.1142/S1088424616500206
_journal_volume 20
_journal_year 2016
_chemical_formula_sum 'C68.08 H67 Cl2.12 Fe N8 O4'
_chemical_formula_weight 1192.35
_space_group_IT_number 14
_symmetry_cell_setting monoclinic
_symmetry_space_group_name_Hall '-P 2yn'
_symmetry_space_group_name_H-M 'P 1 21/n 1'
_atom_sites_solution_hydrogens geom
_atom_sites_solution_primary direct
_atom_sites_solution_secondary difmap
_cell_angle_alpha 90.00
_cell_angle_beta 99.256(14)
_cell_angle_gamma 90.00
_cell_formula_units_Z 4
_cell_length_a 15.4318(12)
_cell_length_b 20.696(2)
_cell_length_c 19.970(5)
_cell_measurement_reflns_used 202
_cell_measurement_temperature 127(2)
_cell_measurement_theta_max 28.8
_cell_measurement_theta_min 2.6
_cell_volume 6294.9(18)
_computing_structure_refinement 'SHELXL-93 (Sheldrick, 1993)'
_computing_structure_solution 'SHELXS-86 (Sheldrick, 1990)'
_diffrn_ambient_temperature 127(2)
_diffrn_measured_fraction_theta_full .984
_diffrn_measured_fraction_theta_max .896
_diffrn_measurement_device 'Enraf-Nonius FAST area-detector'
_diffrn_measurement_method 'Ellipsoid-mask fitting'
_diffrn_radiation_monochromator graphite
_diffrn_radiation_source 'rotating anode'
_diffrn_radiation_type MoK\a
_diffrn_radiation_wavelength 0.71073
_diffrn_reflns_av_R_equivalents 0.1251
_diffrn_reflns_av_sigmaI/netI 0.1105
_diffrn_reflns_limit_h_max 17
_diffrn_reflns_limit_h_min -19
_diffrn_reflns_limit_k_max 28
_diffrn_reflns_limit_k_min -21
_diffrn_reflns_limit_l_max 26
_diffrn_reflns_limit_l_min -25
_diffrn_reflns_number 31189
_diffrn_reflns_theta_full 28.800
_diffrn_reflns_theta_max 28.87
_diffrn_reflns_theta_min 2.22
_diffrn_standards_decay_% 0
_diffrn_standards_interval_count 0
_diffrn_standards_interval_time 0
_diffrn_standards_number 0
_exptl_absorpt_coefficient_mu 0.384
_exptl_absorpt_correction_T_max .951
_exptl_absorpt_correction_T_min .926
_exptl_absorpt_correction_type refdelf
_exptl_absorpt_process_details DIFABS
_exptl_crystal_colour 'dark red'
_exptl_crystal_density_diffrn 1.258
_exptl_crystal_description block-like
_exptl_crystal_F_000 2502
_exptl_crystal_size_max 0.20
_exptl_crystal_size_mid 0.15
_exptl_crystal_size_min 0.13
_refine_diff_density_max 0.582
_refine_diff_density_min -0.710
_refine_diff_density_rms 0.084
_refine_ls_extinction_method none
_refine_ls_goodness_of_fit_all 1.051
_refine_ls_goodness_of_fit_ref 1.202
_refine_ls_hydrogen_treatment constr
_refine_ls_matrix_type full
_refine_ls_number_parameters 787
_refine_ls_number_reflns 16220
_refine_ls_number_restraints 0
_refine_ls_restrained_S_all 1.067
_refine_ls_restrained_S_obs 1.202
_refine_ls_R_factor_all 0.1685
_refine_ls_R_factor_gt 0.0864
_refine_ls_shift/su_max 0.310
_refine_ls_shift/su_mean 0.006
_refine_ls_structure_factor_coef Fsqd
_refine_ls_weighting_details 'w=1/[\s^2^(Fo^2^)+(0.0969P)^2^+11.9827P] where P=(Fo^2^+2Fc^2^)/3'
_refine_ls_weighting_scheme calc
_refine_ls_wR_factor_all 0.2609
_refine_ls_wR_factor_ref 0.2095
_reflns_number_gt 8397
_reflns_number_total 16241
_reflns_threshold_expression >2sigma(I)
_cod_data_source_file NIHMS809767.cif
_cod_data_source_block Fe
_cod_original_sg_symbol_H-M 'P 21/n'
_cod_original_formula_sum 'C68.08 H67.0 Cl2.12 Fe N8 O4'
_cod_database_code 1548449

loop_
_symmetry_equiv_pos_as_xyz
'x, y, z'
'x+1/2, -y+1/2, z+1/2'
'-x, -y, -z'
'-x-1/2, y-1/2, -z-1/2'

loop_
_atom_site_aniso_label
_atom_site_aniso_U_11
_atom_site_aniso_U_22
_atom_site_aniso_U_33
_atom_site_aniso_U_23
_atom_site_aniso_U_13
_atom_site_aniso_U_12
Fe1 0.0321(3) 0.0308(3) 0.0251(3) -0.0002(2) 0.0032(2) 0.0010(3)
N1 0.033(2) 0.034(2) 0.025(2) -0.0003(14) 0.0018(14) 0.001(2)
N2 0.035(2) 0.031(2) 0.026(2) 0.0013(14) -0.0003(15) -0.004(2)
N3 0.035(2) 0.032(2) 0.028(2) -0.0026(15) 0.0016(15) -0.001(2)
N4 0.034(2) 0.030(2) 0.027(2) -0.0017(14) 0.0042(14) 0.001(2)
CA1 0.040(2) 0.033(2) 0.028(2) -0.002(2) 0.003(2) -0.002(2)
CA2 0.036(2) 0.031(2) 0.026(2) 0.001(2) 0.007(2) 0.000(2)
CA3 0.038(2) 0.039(2) 0.022(2) -0.002(2) 0.004(2) 0.000(2)
CA4 0.037(2) 0.041(3) 0.026(2) 0.001(2) 0.004(2) -0.002(2)
CA5 0.030(2) 0.037(2) 0.031(2) 0.002(2) 0.006(2) 0.002(2)
CA6 0.027(2) 0.044(3) 0.027(2) -0.002(2) 0.008(2) 0.003(2)
CA7 0.033(2) 0.038(2) 0.028(2) -0.002(2) 0.006(2) 0.000(2)
CA8 0.030(2) 0.032(2) 0.029(2) 0.000(2) 0.004(2) 0.000(2)
CB1 0.038(2) 0.034(2) 0.031(2) 0.001(2) 0.007(2) -0.002(2)
CB2 0.037(2) 0.034(2) 0.033(2) 0.002(2) 0.005(2) -0.001(2)
CB3 0.041(3) 0.050(3) 0.029(2) -0.002(2) 0.003(2) -0.009(2)
CB4 0.045(3) 0.052(3) 0.028(2) -0.005(2) 0.004(2) -0.012(2)
CB5 0.039(3) 0.047(3) 0.031(2) -0.001(2) 0.003(2) -0.003(2)
CB6 0.037(2) 0.048(3) 0.031(2) -0.002(2) 0.010(2) -0.003(2)
CB7 0.040(3) 0.044(3) 0.024(2) -0.005(2) 0.004(2) -0.001(2)
CB8 0.034(2) 0.041(3) 0.026(2) -0.001(2) 0.004(2) -0.002(2)
CM1 0.036(2) 0.033(2) 0.028(2) 0.002(2) 0.002(2) 0.001(2)
CM2 0.034(2) 0.037(2) 0.030(2) 0.001(2) 0.001(2) 0.004(2)
CM3 0.037(2) 0.041(3) 0.027(2) -0.001(2) 0.006(2) 0.007(2)
CM4 0.028(2) 0.030(2) 0.031(2) 0.002(2) 0.009(2) 0.001(2)
C11 0.040(3) 0.036(2) 0.026(2) 0.001(2) 0.003(2) -0.006(2)
C12 0.038(2) 0.043(3) 0.027(2) 0.001(2) 0.006(2) -0.002(2)
C13 0.040(3) 0.053(3) 0.029(2) 0.001(2) 0.009(2) -0.008(2)
C14 0.037(3) 0.057(3) 0.031(2) 0.009(2) 0.003(2) -0.004(2)
C15 0.043(3) 0.042(3) 0.041(3) 0.011(2) -0.004(2) -0.004(2)
C16 0.037(2) 0.042(3) 0.034(2) 0.000(2) 0.002(2) -0.002(2)
C17 0.041(3) 0.049(3) 0.037(2) 0.001(2) 0.012(2) 0.006(2)
C18 0.058(3) 0.071(4) 0.033(3) 0.016(3) 0.005(2) -0.007(3)
C19 0.051(3) 0.050(3) 0.043(3) 0.006(2) 0.007(2) 0.007(3)
C21 0.035(2) 0.039(2) 0.026(2) -0.001(2) 0.006(2) -0.004(2)
C22 0.042(3) 0.042(3) 0.032(2) 0.002(2) 0.003(2) -0.005(2)
C23 0.036(3) 0.051(3) 0.033(2) 0.000(2) 0.000(2) 0.001(2)
C24 0.041(3) 0.043(3) 0.044(3) -0.007(2) -0.001(2) -0.006(2)
C25 0.046(3) 0.036(3) 0.053(3) -0.010(2) 0.000(2) 0.001(2)
C26 0.042(3) 0.039(3) 0.040(3) -0.007(2) 0.005(2) 0.002(2)
C27 0.046(3) 0.043(3) 0.069(4) 0.007(3) -0.004(3) 0.003(3)
C28 0.045(3) 0.058(4) 0.076(4) -0.012(3) -0.001(3) -0.013(3)
C29 0.044(3) 0.042(3) 0.072(4) -0.007(3) 0.004(3) 0.005(2)
C31 0.030(2) 0.046(3) 0.027(2) -0.005(2) 0.004(2) -0.004(2)
C32 0.037(3) 0.042(3) 0.039(2) -0.005(2) 0.007(2) -0.001(2)
C33 0.039(3) 0.041(3) 0.041(3) -0.011(2) 0.012(2) -0.006(2)
C34 0.032(2) 0.056(3) 0.033(2) -0.010(2) 0.010(2) -0.009(2)
C35 0.041(3) 0.050(3) 0.031(2) -0.004(2) 0.004(2) -0.006(2)
C36 0.033(2) 0.045(3) 0.031(2) -0.005(2) 0.003(2) -0.001(2)
C37 0.057(3) 0.045(3) 0.058(3) 0.003(3) 0.015(3) 0.007(3)
C38 0.048(3) 0.077(4) 0.044(3) -0.015(3) 0.015(2) -0.005(3)
C39 0.060(3) 0.054(3) 0.037(3) 0.000(2) 0.004(2) 0.011(3)
C41 0.037(2) 0.041(3) 0.026(2) 0.003(2) 0.003(2) 0.004(2)
C42 0.038(3) 0.042(3) 0.029(2) 0.004(2) 0.005(2) -0.002(2)
C43 0.036(3) 0.056(3) 0.040(3) 0.011(2) 0.002(2) 0.001(2)
C44 0.050(3) 0.067(4) 0.042(3) 0.011(3) 0.000(2) -0.013(3)
C45 0.053(3) 0.046(3) 0.044(3) 0.001(2) -0.004(2) -0.014(3)
C46 0.042(3) 0.040(3) 0.033(2) -0.001(2) 0.002(2) -0.002(2)
C47 0.043(3) 0.045(3) 0.031(2) 0.002(2) 0.002(2) 0.007(2)
C48 0.046(3) 0.085(5) 0.078(4) 0.013(4) -0.013(3) -0.020(3)
C49 0.058(3) 0.035(3) 0.048(3) -0.004(2) 0.006(2) -0.005(2)
N5 0.040(2) 0.034(2) 0.030(2) 0.002(2) 0.005(2) 0.003(2)
C1 0.044(3) 0.033(2) 0.046(3) 0.001(2) 0.007(2) 0.003(2)
C2 0.059(4) 0.043(3) 0.054(3) 0.000(2) 0.013(3) 0.002(3)
C3 0.067(4) 0.048(3) 0.043(3) 0.003(2) 0.009(3) 0.016(3)
C4 0.051(3) 0.049(3) 0.062(4) 0.001(3) -0.009(3) 0.014(3)
C5 0.044(3) 0.045(3) 0.050(3) -0.006(2) 0.000(2) 0.010(2)
C6 0.078(4) 0.053(4) 0.054(3) 0.006(3) 0.005(3) 0.024(3)
N6 0.104(5) 0.060(3) 0.049(3) 0.010(2) 0.016(3) 0.031(3)
N7 0.038(2) 0.032(2) 0.027(2) 0.0005(14) 0.006(2) 0.001(2)
C7 0.044(3) 0.037(3) 0.043(3) 0.000(2) 0.017(2) 0.004(2)
N8 0.054(3) 0.038(2) 0.052(3) 0.001(2) 0.014(2) 0.010(2)
C8 0.063(3) 0.040(3) 0.038(3) 0.006(2) 0.006(2) 0.009(2)
C9 0.059(3) 0.046(3) 0.034(2) 0.005(2) 0.015(2) 0.011(3)
Cl1 0.0662(10) 0.0530(9) 0.0752(10) -0.0043(7) -0.0002(8) 0.0196(8)
O1 0.101(4) 0.068(3) 0.069(3) -0.001(2) 0.012(3) 0.028(3)
O2 0.085(4) 0.059(3) 0.145(5) 0.002(3) 0.000(4) 0.011(3)
O3 0.046(3) 0.095(5) 0.314(11) -0.059(6) -0.021(5) 0.010(3)
O4 0.267(10) 0.133(6) 0.072(4) 0.024(4) 0.046(5) 0.098(7)
C1S 0.051(6) 0.068(8) 0.110(10) -0.004(7) 0.039(7) 0.015(6)
Cl1S 0.071(2) 0.074(2) 0.063(2) -0.0126(14) 0.0215(14) 0.006(2)
Cl2S 0.117(5) 0.072(3) 0.097(4) -0.040(3) 0.076(4) -0.038(3)
Cl2' 0.032(4) 0.504(37) 0.081(8) -0.109(15) 0.006(4) 0.024(10)
C2S 0.096(7) 0.079(6) 0.117(8) -0.018(6) 0.062(6) -0.009(6)
C3S 0.093(7) 0.072(6) 0.064(5) 0.010(4) 0.017(5) -0.026(5)
C4S 0.096(7) 0.054(4) 0.066(5) -0.019(4) 0.027(5) -0.026(4)

loop_
_atom_site_label
_atom_site_type_symbol
_atom_site_fract_x
_atom_site_fract_y
_atom_site_fract_z
_atom_site_U_iso_or_equiv
_atom_site_thermal_displace_type
_atom_site_occupancy
_atom_site_calc_flag
_atom_site_refinement_flags
_atom_site_disorder_group
Fe1 Fe 0.20786(4) 0.22038(3) 0.14166(3) 0.0295(2) Uani 1 d . .
N1 N 0.1117(2) 0.1864(2) 0.1855(2) 0.0312(8) Uani 1 d . .
N2 N 0.2664(2) 0.2502(2) 0.2309(2) 0.0311(8) Uani 1 d . .
N3 N 0.3054(2) 0.2519(2) 0.0997(2) 0.0323(8) Uani 1 d . .
N4 N 0.1499(2) 0.1893(2) 0.0523(2) 0.0304(8) Uani 1 d . .
CA1 C 0.0308(3) 0.1659(2) 0.1537(2) 0.0337(10) Uani 1 d . .
CA2 C 0.1127(3) 0.1742(2) 0.2535(2) 0.0306(9) Uani 1 d . .
CA3 C 0.2479(3) 0.2318(2) 0.2936(2) 0.0331(10) Uani 1 d . .
CA4 C 0.3361(3) 0.2913(2) 0.2433(2) 0.0347(10) Uani 1 d . .
CA5 C 0.3717(3) 0.2931(2) 0.1289(2) 0.0325(9) Uani 1 d . .
CA6 C 0.3212(3) 0.2414(2) 0.0346(2) 0.0322(9) Uani 1 d . .
CA7 C 0.1839(3) 0.1865(2) -0.0074(2) 0.0330(9) Uani 1 d . .
CA8 C 0.0639(3) 0.1695(2) 0.0372(2) 0.0307(9) Uani 1 d . .
CB1 C -0.0203(3) 0.1432(2) 0.2024(2) 0.0341(10) Uani 1 d . .
HB1 H -0.0795 0.1287 0.1934 0.041 Uiso 1 calc R .
CB2 C 0.0313(3) 0.1461(2) 0.2637(2) 0.0349(10) Uani 1 d . .
HB2 H 0.0164 0.1321 0.3056 0.042 Uiso 1 calc R .
CB3 C 0.3080(3) 0.2638(2) 0.3464(2) 0.0402(11) Uani 1 d . .
HB3 H 0.3102 0.2590 0.3940 0.048 Uiso 1 calc R .
CB4 C 0.3603(3) 0.3018(3) 0.3150(2) 0.0418(11) Uani 1 d . .
HB4 H 0.4047 0.3302 0.3363 0.050 Uiso 1 calc R .
CB5 C 0.4285(3) 0.3075(3) 0.0812(2) 0.0394(11) Uani 1 d . .
HB5 H 0.4781 0.3354 0.0887 0.047 Uiso 1 calc R .
CB6 C 0.3993(3) 0.2743(2) 0.0230(2) 0.0383(10) Uani 1 d . .
HB6 H 0.4252 0.2732 -0.0170 0.046 Uiso 1 calc R .
CB7 C 0.1175(3) 0.1628(2) -0.0608(2) 0.0361(10) Uani 1 d . .
HB7 H 0.1244 0.1549 -0.1065 0.043 Uiso 1 calc R .
CB8 C 0.0435(3) 0.1540(2) -0.0336(2) 0.0340(10) Uani 1 d . .
HB8 H -0.0118 0.1401 -0.0571 0.041 Uiso 1 calc R .
CM1 C 0.1789(3) 0.1926(2) 0.3057(2) 0.0329(9) Uani 1 d . .
CM2 C 0.3856(3) 0.3141(2) 0.1957(2) 0.0338(10) Uani 1 d . .
CM3 C 0.2663(3) 0.2082(2) -0.0164(2) 0.0346(10) Uani 1 d . .
CM4 C 0.0065(3) 0.1605(2) 0.0834(2) 0.0293(9) Uani 1 d . .
C11 C 0.1774(3) 0.1707(2) 0.3773(2) 0.0344(10) Uani 1 d . .
C12 C 0.1230(3) 0.2009(2) 0.4181(2) 0.0360(10) Uani 1 d . .
C13 C 0.1270(3) 0.1806(3) 0.4848(2) 0.0403(11) Uani 1 d . .
H13 H 0.0914 0.2017 0.5127 0.048 Uiso 1 calc R .
C14 C 0.1813(3) 0.1305(3) 0.5121(2) 0.0419(11) Uani 1 d . .
C15 C 0.2336(3) 0.1006(2) 0.4714(2) 0.0432(12) Uani 1 d . .
H15 H 0.2709 0.0662 0.4895 0.052 Uiso 1 calc R .
C16 C 0.2329(3) 0.1200(2) 0.4042(2) 0.0381(10) Uani 1 d . .
C17 C 0.0633(3) 0.2553(3) 0.3916(2) 0.0418(11) Uani 1 d . .
H17A H 0.0089 0.2378 0.3660 0.050 Uiso 1 calc R .
H17B H 0.0923 0.2827 0.3619 0.050 Uiso 1 calc R .
H17C H 0.0496 0.2811 0.4297 0.050 Uiso 1 calc R .
C18 C 0.1868(4) 0.1117(3) 0.5858(3) 0.0544(15) Uani 1 d . .
H18A H 0.2027 0.1497 0.6145 0.065 Uiso 1 calc R .
H18B H 0.2315 0.0781 0.5971 0.065 Uiso 1 calc R .
H18C H 0.1297 0.0952 0.5936 0.065 Uiso 1 calc R .
C19 C 0.2931(4) 0.0866(3) 0.3629(3) 0.0481(12) Uani 1 d . .
H19A H 0.3443 0.1140 0.3606 0.058 Uiso 1 calc R .
H19B H 0.2617 0.0787 0.3169 0.058 Uiso 1 calc R .
H19C H 0.3125 0.0453 0.3843 0.058 Uiso 1 calc R .
C21 C 0.4623(3) 0.3572(2) 0.2187(2) 0.0330(9) Uani 1 d . .
C22 C 0.5453(3) 0.3301(2) 0.2385(2) 0.0388(11) Uani 1 d . .
C23 C 0.6170(3) 0.3705(3) 0.2582(2) 0.0407(11) Uani 1 d . .
H23 H 0.6736 0.3520 0.2713 0.049 Uiso 1 calc R .
C24 C 0.6076(3) 0.4371(3) 0.2591(3) 0.0439(12) Uani 1 d . .
C25 C 0.5245(3) 0.4625(3) 0.2401(3) 0.0460(12) Uani 1 d . .
H25 H 0.5171 0.5080 0.2413 0.055 Uiso 1 calc R .
C26 C 0.4517(3) 0.4243(2) 0.2193(2) 0.0406(11) Uani 1 d . .
C27 C 0.5585(4) 0.2575(3) 0.2383(3) 0.0545(14) Uani 1 d . .
H27A H 0.5408 0.2408 0.1922 0.065 Uiso 1 calc R .
H27B H 0.5227 0.2372 0.2688 0.065 Uiso 1 calc R .
H27C H 0.6206 0.2475 0.2538 0.065 Uiso 1 calc R .
C28 C 0.6875(4) 0.4793(3) 0.2798(3) 0.061(2) Uani 1 d . .
H28A H 0.7304 0.4711 0.2496 0.073 Uiso 1 calc R .
H28B H 0.7138 0.4694 0.3266 0.073 Uiso 1 calc R .
H28C H 0.6700 0.5249 0.2765 0.073 Uiso 1 calc R .
C29 C 0.3626(4) 0.4543(3) 0.1972(3) 0.0535(14) Uani 1 d . .
H29A H 0.3195 0.4333 0.2211 0.064 Uiso 1 calc R .
H29B H 0.3451 0.4484 0.1482 0.064 Uiso 1 calc R .
H29C H 0.3652 0.5005 0.2079 0.064 Uiso 1 calc R .
C31 C 0.2950(3) 0.2014(2) -0.0839(2) 0.0343(10) Uani 1 d . .
C32 C 0.3443(3) 0.1477(2) -0.0976(2) 0.0391(11) Uani 1 d . .
C33 C 0.3726(3) 0.1439(2) -0.1608(2) 0.0397(11) Uani 1 d . .
H33 H 0.4051 0.1072 -0.1708 0.048 Uiso 1 calc R .
C34 C 0.3545(3) 0.1918(3) -0.2086(2) 0.0401(11) Uani 1 d . .
C35 C 0.3070(3) 0.2460(3) -0.1931(2) 0.0407(11) Uani 1 d . .
H35 H 0.2955 0.2799 -0.2254 0.049 Uiso 1 calc R .
C36 C 0.2765(3) 0.2514(2) -0.1318(2) 0.0367(10) Uani 1 d . .
C37 C 0.3665(4) 0.0950(3) -0.0465(3) 0.0529(13) Uani 1 d . .
H37A H 0.4021 0.1127 -0.0055 0.063 Uiso 1 calc R .
H37B H 0.3996 0.0611 -0.0655 0.063 Uiso 1 calc R .
H37C H 0.3122 0.0766 -0.0349 0.063 Uiso 1 calc R .
C38 C 0.3873(4) 0.1871(3) -0.2760(3) 0.0554(15) Uani 1 d . .
H38A H 0.4453 0.2073 -0.2720 0.066 Uiso 1 calc R .
H38B H 0.3463 0.2095 -0.3109 0.066 Uiso 1 calc R .
H38C H 0.3915 0.1416 -0.2885 0.066 Uiso 1 calc R .
C39 C 0.2229(4) 0.3089(3) -0.1184(3) 0.0506(13) Uani 1 d . .
H39A H 0.2492 0.3292 -0.0756 0.061 Uiso 1 calc R .
H39B H 0.1629 0.2950 -0.1152 0.061 Uiso 1 calc R .
H39C H 0.2214 0.3400 -0.1555 0.061 Uiso 1 calc R .
C41 C -0.0851(3) 0.1382(2) 0.0562(2) 0.0351(10) Uani 1 d . .
C42 C -0.1487(3) 0.1850(2) 0.0335(2) 0.0363(10) Uani 1 d . .
C43 C -0.2336(3) 0.1649(3) 0.0092(3) 0.0445(12) Uani 1 d . .
H43 H -0.2775 0.1962 -0.0059 0.053 Uiso 1 calc R .
C44 C -0.2559(4) 0.0988(3) 0.0065(3) 0.0536(14) Uani 1 d . .
C45 C -0.1916(4) 0.0542(3) 0.0288(3) 0.0490(13) Uani 1 d . .
H45 H -0.2060 0.0096 0.0268 0.059 Uiso 1 calc R .
C46 C -0.1067(3) 0.0728(2) 0.0540(2) 0.0385(10) Uani 1 d . .
C47 C -0.1267(3) 0.2556(2) 0.0344(2) 0.0402(11) Uani 1 d . .
H47A H -0.0875 0.2643 0.0015 0.048 Uiso 1 calc R .
H47B H -0.0975 0.2679 0.0799 0.048 Uiso 1 calc R .
H47C H -0.1807 0.2808 0.0225 0.048 Uiso 1 calc R .
C48 C -0.3506(4) 0.0784(4) -0.0170(4) 0.072(2) Uani 1 d . .
H48A H -0.3766 0.1056 -0.0552 0.087 Uiso 1 calc R .
H48B H -0.3841 0.0833 0.0204 0.087 Uiso 1 calc R .
H48C H -0.3521 0.0331 -0.0315 0.087 Uiso 1 calc R .
C49 C -0.0399(4) 0.0223(2) 0.0794(3) 0.0474(13) Uani 1 d . .
H49A H -0.0240 0.0260 0.1288 0.057 Uiso 1 calc R .
H49B H 0.0126 0.0286 0.0583 0.057 Uiso 1 calc R .
H49C H -0.0645 -0.0207 0.0678 0.057 Uiso 1 calc R .
N5 N 0.2659(3) 0.1331(2) 0.1590(2) 0.0346(8) Uani 1 d . .
C1 C 0.2211(3) 0.0782(2) 0.1391(3) 0.0413(11) Uani 1 d . .
H1 H 0.1621 0.0819 0.1170 0.050 Uiso 1 calc R .
C2 C 0.2563(4) 0.0178(3) 0.1493(3) 0.0517(13) Uani 1 d . .
H2 H 0.2234 -0.0195 0.1337 0.062 Uiso 1 calc R .
C3 C 0.3416(4) 0.0128(3) 0.1831(3) 0.0527(14) Uani 1 d . .
C4 C 0.3872(4) 0.0666(3) 0.2045(3) 0.0563(15) Uani 1 d . .
H4 H 0.4453 0.0635 0.2287 0.068 Uiso 1 calc R .
C5 C 0.3479(4) 0.1266(3) 0.1906(3) 0.0474(13) Uani 1 d . .
H5 H 0.3810 0.1644 0.2043 0.057 Uiso 1 calc R .
C6 C 0.3803(5) -0.0508(3) 0.1936(3) 0.062(2) Uani 1 d . .
N6 N 0.4106(4) -0.1015(3) 0.2004(3) 0.071(2) Uani 1 d . .
N7 N 0.1487(2) 0.3028(2) 0.1218(2) 0.0321(8) Uani 1 d . .
C7 C 0.1031(3) 0.3347(2) 0.1621(3) 0.0402(11) Uani 1 d . .
H7 H 0.0964 0.3219 0.2066 0.048 Uiso 1 calc R .
N8 N 0.0677(3) 0.3879(2) 0.1302(2) 0.0472(10) Uani 1 d . .
H8 H 0.0355 0.4167 0.1474 0.057 Uiso 1 calc R .
C8 C 0.0895(4) 0.3899(3) 0.0676(3) 0.0474(13) Uani 1 d . .
H8A H 0.0729 0.4220 0.0339 0.057 Uiso 1 calc R .
C9 C 0.1399(4) 0.3373(3) 0.0624(2) 0.0452(12) Uani 1 d . .
H9 H 0.1653 0.3260 0.0237 0.054 Uiso 1 calc R .
Cl1 Cl -0.07554(11) 0.52941(8) 0.14130(9) 0.0661(4) Uani 1 d . .
O1 O -0.0322(4) 0.4840(2) 0.1890(2) 0.0796(14) Uani 1 d . .
O2 O -0.0438(4) 0.5929(2) 0.1634(3) 0.098(2) Uani 1 d . .
O3 O -0.1645(4) 0.5273(3) 0.1363(5) 0.157(4) Uani 1 d . .
O4 O -0.0499(7) 0.5151(4) 0.0770(3) 0.155(4) Uani 1 d . .
C1S C 0.6327(8) 0.0939(6) 0.1952(7) 0.073(4) Uani 0.56 d P .
H1S1 H 0.6630 0.0695 0.2347 0.088 Uiso 0.56 calc PR .
H1S2 H 0.5910 0.1236 0.2124 0.088 Uiso 0.56 calc PR .
Cl1S Cl 0.7106(2) 0.1410(2) 0.1652(2) 0.0680(8) Uani 0.56 d P .
Cl2S Cl 0.5769(5) 0.0442(3) 0.1468(3) 0.089(2) Uani 0.35 d P .
Cl2' Cl 0.5395(6) 0.0945(15) 0.1215(6) 0.206(12) Uani 0.21 d P .
C2S C 0.1048(7) 0.9177(5) 0.6123(6) 0.092(3) Uani 0.84 d P .
H2S1 H 0.1030 0.9093 0.6603 0.111 Uiso 0.84 calc PR .
H2S2 H 0.1610 0.9377 0.6076 0.111 Uiso 0.84 calc PR .
H2S3 H 0.0984 0.8768 0.5871 0.111 Uiso 0.84 calc PR .
C3S C 0.0359(6) 0.9594(4) 0.5862(4) 0.076(2) Uani 0.84 d P .
H3S1 H 0.0422 0.9999 0.6129 0.091 Uiso 0.84 calc PR .
H3S2 H -0.0203 0.9391 0.5926 0.091 Uiso 0.84 calc PR .
C4S C 0.0311(6) 0.9761(4) 0.5129(4) 0.070(2) Uani 0.84 d P .
H4S1 H 0.0899 0.9910 0.5056 0.084 Uiso 0.84 calc PR .
H4S2 H 0.0176 0.9362 0.4859 0.084 Uiso 0.84 calc PR .

loop_
_atom_type_symbol
_atom_type_description
_atom_type_scat_dispersion_real
_atom_type_scat_dispersion_imag
_atom_type_scat_source
C C 0.0033 0.0016 'International Tables Vol C Tables 4.2.6.8 and 6.1.1.4'
H H 0.0000 0.0000 'International Tables Vol C Tables 4.2.6.8 and 6.1.1.4'
Cl Cl 0.1484 0.1585 'International Tables Vol C Tables 4.2.6.8 and 6.1.1.4'
Fe Fe 0.3463 0.8444 'International Tables Vol C Tables 4.2.6.8 and 6.1.1.4'
N N 0.0061 0.0033 'International Tables Vol C Tables 4.2.6.8 and 6.1.1.4'
O O 0.0106 0.0060 'International Tables Vol C Tables 4.2.6.8 and 6.1.1.4'

loop_
_geom_angle_atom_site_label_1
_geom_angle_atom_site_label_2
_geom_angle_atom_site_label_3
_geom_angle
_geom_angle_site_symmetry_1
_geom_angle_site_symmetry_3
N7 Fe1 N3 89.4(2) . .
N7 Fe1 N2 92.4(2) . .
N3 Fe1 N2 90.64(15) . .
N7 Fe1 N1 92.3(2) . .
N3 Fe1 N1 178.2(2) . .
N2 Fe1 N1 88.74(15) . .
N7 Fe1 N4 88.38(15) . .
N3 Fe1 N4 89.36(15) . .
N2 Fe1 N4 179.2(2) . .
N1 Fe1 N4 91.24(15) . .
N7 Fe1 N5 177.58(15) . .
N3 Fe1 N5 91.2(2) . .
N2 Fe1 N5 89.94(15) . .
N1 Fe1 N5 87.1(2) . .
N4 Fe1 N5 89.26(15) . .
CA1 N1 CA2 105.3(4) . .
CA1 N1 Fe1 126.7(3) . .
CA2 N1 Fe1 127.8(3) . .
CA4 N2 CA3 106.2(3) . .
CA4 N2 Fe1 126.6(3) . .
CA3 N2 Fe1 127.2(3) . .
CA6 N3 CA5 105.3(4) . .
CA6 N3 Fe1 128.3(3) . .
CA5 N3 Fe1 126.3(3) . .
CA8 N4 CA7 106.6(3) . .
CA8 N4 Fe1 125.3(3) . .
CA7 N4 Fe1 128.0(3) . .
N1 CA1 CM4 124.5(4) . .
N1 CA1 CB1 110.3(4) . .
CM4 CA1 CB1 124.7(4) . .
N1 CA2 CM1 125.4(4) . .
N1 CA2 CB2 110.1(4) . .
CM1 CA2 CB2 124.2(4) . .
N2 CA3 CM1 126.5(4) . .
N2 CA3 CB3 109.4(4) . .
CM1 CA3 CB3 124.0(4) . .
N2 CA4 CM2 126.2(4) . .
N2 CA4 CB4 110.3(4) . .
CM2 CA4 CB4 123.1(4) . .
CM2 CA5 N3 126.0(4) . .
CM2 CA5 CB5 124.1(4) . .
N3 CA5 CB5 109.7(4) . .
N3 CA6 CM3 125.9(4) . .
N3 CA6 CB6 111.0(4) . .
CM3 CA6 CB6 122.9(4) . .
N4 CA7 CM3 125.6(4) . .
N4 CA7 CB7 109.3(4) . .
CM3 CA7 CB7 124.8(4) . .
N4 CA8 CM4 126.1(4) . .
N4 CA8 CB8 109.5(4) . .
CM4 CA8 CB8 124.2(4) . .
CB2 CB1 CA1 107.0(4) . .
CB1 CB2 CA2 107.1(4) . .
CB4 CB3 CA3 106.7(4) . .
CB3 CB4 CA4 107.2(4) . .
CB6 CB5 CA5 108.0(4) . .
CB5 CB6 CA6 105.8(4) . .
CB8 CB7 CA7 107.1(4) . .
CB7 CB8 CA8 107.5(4) . .
CA3 CM1 CA2 121.3(4) . .
CA3 CM1 C11 118.1(4) . .
CA2 CM1 C11 120.6(4) . .
CA5 CM2 CA4 122.2(4) . .
CA5 CM2 C21 118.4(4) . .
CA4 CM2 C21 119.1(4) . .
CA7 CM3 CA6 121.7(4) . .
CA7 CM3 C31 119.9(4) . .
CA6 CM3 C31 118.2(4) . .
CA8 CM4 CA1 124.0(4) . .
CA8 CM4 C41 117.7(4) . .
CA1 CM4 C41 118.2(4) . .
C12 C11 C16 119.6(4) . .
C12 C11 CM1 121.3(4) . .
C16 C11 CM1 119.1(4) . .
C13 C12 C11 118.8(4) . .
C13 C12 C17 119.8(4) . .
C11 C12 C17 121.4(4) . .
C12 C13 C14 122.4(5) . .
C15 C14 C13 118.4(4) . .
C15 C14 C18 120.8(5) . .
C13 C14 C18 120.7(5) . .
C14 C15 C16 121.4(5) . .
C15 C16 C11 119.3(5) . .
C15 C16 C19 118.9(4) . .
C11 C16 C19 121.7(4) . .
C22 C21 C26 119.9(4) . .
C22 C21 CM2 119.6(4) . .
C26 C21 CM2 120.5(4) . .
C23 C22 C21 119.4(5) . .
C23 C22 C27 119.6(5) . .
C21 C22 C27 121.0(4) . .
C24 C23 C22 121.3(5) . .
C25 C24 C23 118.0(5) . .
C25 C24 C28 122.3(5) . .
C23 C24 C28 119.6(5) . .
C24 C25 C26 122.6(5) . .
C25 C26 C21 118.7(5) . .
C25 C26 C29 120.8(5) . .
C21 C26 C29 120.5(5) . .
C32 C31 C36 120.6(4) . .
C32 C31 CM3 120.1(4) . .
C36 C31 CM3 119.1(4) . .
C31 C32 C33 118.6(4) . .
C31 C32 C37 121.2(4) . .
C33 C32 C37 120.2(5) . .
C34 C33 C32 121.9(5) . .
C33 C34 C35 118.6(4) . .
C33 C34 C38 120.9(5) . .
C35 C34 C38 120.5(5) . .
C36 C35 C34 121.6(5) . .
C35 C36 C31 118.7(5) . .
C35 C36 C39 119.9(5) . .
C31 C36 C39 121.4(4) . .
C46 C41 C42 120.7(4) . .
C46 C41 CM4 121.1(4) . .
C42 C41 CM4 118.3(4) . .
C43 C42 C41 118.6(5) . .
C43 C42 C47 119.8(4) . .
C41 C42 C47 121.6(4) . .
C42 C43 C44 121.1(5) . .
C45 C44 C43 118.6(5) . .
C45 C44 C48 121.4(6) . .
C43 C44 C48 119.9(6) . .
C44 C45 C46 121.7(5) . .
C45 C46 C41 119.4(5) . .
C45 C46 C49 119.4(5) . .
C41 C46 C49 121.2(4) . .
C5 N5 C1 117.2(4) . .
C5 N5 Fe1 122.3(3) . .
C1 N5 Fe1 120.5(3) . .
N5 C1 C2 123.5(5) . .
C1 C2 C3 117.8(5) . .
C4 C3 C2 120.0(5) . .
C4 C3 C6 121.5(6) . .
C2 C3 C6 118.5(6) . .
C3 C4 C5 119.0(5) . .
N5 C5 C4 122.5(5) . .
N6 C6 C3 178.4(7) . .
C7 N7 C9 106.1(4) . .
C7 N7 Fe1 126.2(3) . .
C9 N7 Fe1 127.6(3) . .
N7 C7 N8 109.6(4) . .
C7 N8 C8 108.8(4) . .
N8 C8 C9 106.2(4) . .
C8 C9 N7 109.3(4) . .
O3 Cl1 O1 112.8(5) . .
O3 Cl1 O4 110.4(6) . .
O1 Cl1 O4 107.1(3) . .
O3 Cl1 O2 109.8(4) . .
O1 Cl1 O2 107.2(3) . .
O4 Cl1 O2 109.4(5) . .
Cl2S C1S Cl1S 120.0(8) . .
Cl2' Cl2S C1S 82.8(9) . .
C2S C3S C4S 114.9(9) . .
C4S C4S C3S 116.2(9) 3_576 .

loop_
_geom_bond_atom_site_label_1
_geom_bond_atom_site_label_2
_geom_bond_distance
_geom_bond_site_symmetry_2
Fe1 N7 1.945(4) .
Fe1 N3 1.949(4) .
Fe1 N2 1.963(3) .
Fe1 N1 1.969(4) .
Fe1 N4 1.970(3) .
Fe1 N5 2.021(4) .
N1 CA1 1.375(6) .
N1 CA2 1.378(5) .
N2 CA4 1.363(6) .
N2 CA3 1.382(5) .
N3 CA6 1.377(5) .
N3 CA5 1.388(6) .
N4 CA8 1.376(5) .
N4 CA7 1.379(6) .
CA1 CM4 1.398(6) .
CA1 CB1 1.428(6) .
CA2 CM1 1.391(6) .
CA2 CB2 1.428(6) .
CA3 CM1 1.389(6) .
CA3 CB3 1.449(6) .
CA4 CM2 1.394(6) .
CA4 CB4 1.436(6) .
CA5 CM2 1.386(6) .
CA5 CB5 1.426(7) .
CA6 CM3 1.396(6) .
CA6 CB6 1.434(6) .
CA7 CM3 1.387(6) .
CA7 CB7 1.441(6) .
CA8 CM4 1.391(6) .
CA8 CB8 1.434(6) .
CB1 CB2 1.350(6) .
CB3 CB4 1.351(7) .
CB5 CB6 1.363(6) .
CB7 CB8 1.354(6) .
CM1 C11 1.504(6) .
CM2 C21 1.493(6) .
CM3 C31 1.493(6) .
CM4 C41 1.502(6) .
C11 C12 1.406(7) .
C11 C16 1.407(7) .
C12 C13 1.388(6) .
C12 C17 1.497(7) .
C13 C14 1.388(7) .
C14 C15 1.381(7) .
C14 C18 1.511(6) .
C15 C16 1.400(7) .
C16 C19 1.506(7) .
C21 C22 1.396(7) .
C21 C26 1.400(7) .
C22 C23 1.393(7) .
C22 C27 1.516(7) .
C23 C24 1.387(7) .
C24 C25 1.381(7) .
C24 C28 1.514(7) .
C25 C26 1.381(7) .
C26 C29 1.508(7) .
C31 C32 1.397(7) .
C31 C36 1.408(7) .
C32 C33 1.402(7) .
C32 C37 1.497(7) .
C33 C34 1.372(7) .
C34 C35 1.403(7) .
C34 C38 1.515(7) .
C35 C36 1.385(6) .
C36 C39 1.498(7) .
C41 C46 1.394(7) .
C41 C42 1.402(6) .
C42 C43 1.387(7) .
C42 C47 1.499(7) .
C43 C44 1.409(8) .
C44 C45 1.376(8) .
C44 C48 1.521(8) .
C45 C46 1.380(7) .
C46 C49 1.498(7) .
N5 C5 1.327(6) .
N5 C1 1.356(6) .
C1 C2 1.364(7) .
C2 C3 1.383(8) .
C3 C4 1.349(8) .
C3 C6 1.447(8) .
C4 C5 1.391(7) .
C6 N6 1.148(7) .
N7 C7 1.327(6) .
N7 C9 1.373(6) .
C7 N8 1.343(6) .
N8 C8 1.346(7) .
C8 C9 1.352(7) .
Cl1 O3 1.361(6) .
Cl1 O1 1.425(5) .
Cl1 O4 1.434(7) .
Cl1 O2 1.447(6) .
C1S Cl2S 1.570(14) .
C1S Cl1S 1.728(12) .
Cl2S Cl2' 1.26(3) .
C2S C3S 1.404(13) .
C3S C4S 1.494(11) .
C4S C4S 1.42(2) 3_576
